data_7060212
loop_
_publ_author_name
'Li, Meijing'
'Zhang, Xinxin'
'Zhen, Shijie'
'Xu, Jingkun'

_publ_section_title
;
 Multichannel transport in conjugated polymers based on through-space
 conjugated naphthalene
;
_journal_issue 4
_journal_name_full 'New Journal of Chemistry'
_journal_page_first 1795
_journal_page_last 1799
_journal_paper_doi 10.1039/D0NJ05800A
_journal_volume 45
_journal_year 2021
_chemical_formula_moiety 'C18 H12 S2'
_chemical_formula_sum 'C18 H12 S2'
_chemical_formula_weight 292.40
_space_group_crystal_system orthorhombic
_space_group_IT_number 19
_space_group_name_Hall 'P 2ac 2ab'
_space_group_name_H-M_alt 'P 21 21 21'
_atom_sites_solution_hydrogens geom
_atom_sites_solution_primary dual
_audit_creation_date 2019-01-04
_audit_creation_method
;
Olex2 1.2
(compiled 2018.05.29 svn.r3508 for OlexSys, GUI svn.r5506)
;
_audit_update_record
;
2019-03-09 deposited with the CCDC.	2020-12-23 downloaded from the CCDC.
;
_cell_angle_alpha 90
_cell_angle_beta 90
_cell_angle_gamma 90
_cell_formula_units_Z 8
_cell_length_a 5.92630(10)
_cell_length_b 18.9112(2)
_cell_length_c 24.8642(3)
_cell_measurement_reflns_used 39975
_cell_measurement_temperature 149.99(10)
_cell_measurement_theta_max 73.4020
_cell_measurement_theta_min 3.5390
_cell_volume 2786.62(6)
_computing_cell_refinement 'CrysAlisPro 1.171.39.44a (Rigaku OD, 2018)'
_computing_data_collection 'CrysAlisPro 1.171.39.44a (Rigaku OD, 2018)'
_computing_data_reduction 'CrysAlisPro 1.171.39.44a (Rigaku OD, 2018)'
_computing_molecular_graphics 'Olex2 (Dolomanov et al., 2009)'
_computing_publication_material 'Olex2 (Dolomanov et al., 2009)'
_computing_structure_refinement 'ShelXL (Sheldrick, 2015)'
_computing_structure_solution 'ShelXT (Sheldrick, 2015)'
_diffrn_ambient_environment N~2~
_diffrn_ambient_temperature 149.99(10)
_diffrn_detector 'CCD plate'
_diffrn_measured_fraction_theta_full 0.993
_diffrn_measured_fraction_theta_max 0.993
_diffrn_measurement_details
;
List of Runs (angles in degrees, time in seconds):

  # Type    Start    End  Width  t~exp~   \w     \q     \k     \f   Frames
#--------------------------------------------------------------------------
  1  \w    -43.00  10.00   0.50    0.78    --    0.00 -38.00 150.00  106
  2  \w     -7.00  60.00   0.50    3.11    --    5.00  72.00   0.00  134
  3  \w     67.00  94.00   0.50    3.11    --    5.00  72.00   0.00   54
  4  \w    -70.00 -10.00   0.50    3.11    --  -98.80  57.00 -30.00  120
  5  \w   -111.00 -86.00   0.50    3.11    --  -98.80 -19.00 -90.00   50
  6  \w   -112.00 -13.00   0.50    3.11    --  -98.80  19.00  90.00  198
  7  \w    -96.00 -58.00   0.50    3.11    --  -98.80  72.00 -30.00   76
  8  \w   -113.00 -76.00   0.50    3.11    --  -98.80  57.00 -30.00   74
  9  \w    -66.00 -12.00   0.50    3.11    --  -98.80  38.00 -90.00  108
 10  \w    -81.00  -1.00   0.50    0.78    --    0.00 -19.00-120.00  160
 11  \w    -30.00  -4.00   0.50    0.78    --    0.00 -72.00 150.00   52
 12  \w    -82.00 -41.00   0.50    0.78    --    0.00 -72.00 150.00   82
 13  \w   -113.00 -13.00   0.50    3.11    --  -98.80  57.00  90.00  200
 14  \w   -104.00 -63.00   0.50    3.11    --  -98.80  72.00  60.00   82
 15  \w    -42.00 -10.00   0.50    3.11    --  -98.80  72.00  60.00   64
 16  \w    -39.00  -9.00   0.50    3.11    --  -98.80  72.00 -90.00   60
 17  \w   -110.00 -85.00   0.50    3.11    --  -98.80 -38.00 120.00   50
 18  \w   -182.00-140.00   0.50    3.11    --  -98.80 -57.00  30.00   84
 19  \w   -110.00 -10.00   0.50    3.11    --  -98.80  72.00 120.00  200
 20  \w   -165.00-137.00   0.50    3.11    --  -98.80 -19.00-150.00   56
 21  \w   -132.00 -92.00   0.50    3.11    --  -98.80 -19.00-150.00   80
 22  \w   -111.00 -85.00   0.50    3.11    --  -98.80  57.00   0.00   52
 23  \w   -174.00-129.00   0.50    3.11    --  -98.80 -38.00 120.00   90
 24  \w    -84.00 -58.00   0.50    3.11    --  -98.80  72.00 -90.00   52
 25  \w    -91.00 -65.00   0.50    3.11    --  -98.80  72.00-150.00   52
 26  \w    -91.00 -66.00   0.50    3.11    --  -98.80  72.00  90.00   50
 27  \w   -111.00 -85.00   0.50    3.11    --  -98.80  72.00   0.00   52
 28  \w   -112.00 -46.00   0.50    3.11    --  -98.80  72.00-120.00  132
 29  \w    -93.00 -56.00   0.50    3.11    --  -98.80  72.00 150.00   74
 30  \w   -105.00 -10.00   0.50    3.11    --  -98.80  72.00-180.00  190
 31  \w    -91.00 -66.00   0.50    3.11    --  -98.80  72.00  30.00   50
 32  \w   -168.00-103.00   0.50    3.11    --  -98.80 -72.00 -30.00  130
 33  \w    -10.00  17.00   0.50    3.11    --    5.00 -38.00  30.00   54
 34  \w    -38.00 -12.00   0.50    0.78    --  -22.00 -68.00  52.66   52
 35  \w    -99.00 -73.00   0.50    0.78    --  -30.00 -66.00  26.57   52
 36  \w    -47.00 -20.00   0.50    0.78    --  -30.00 -66.00  26.57   54
 37  \w    -47.00 -21.00   0.50    0.78    --  -34.00 -64.00-130.08   52
 38  \w    -47.00 -21.00   0.50    0.78    --  -34.00 -65.00 -44.71   52
 39  \w    -46.00 -21.00   0.50    0.78    --  -34.00 -61.00-108.11   50
 40  \w    -51.00 -26.00   0.50    0.78    --  -38.00 -61.00 -16.54   50
 41  \w    -51.00 -25.00   0.50    0.78    --  -38.00 -72.00-159.74   52
 42  \w    -50.00 -25.00   0.50    0.78    --  -38.00 -72.00-124.46   50
 43  \w    -50.00 -25.00   0.50    0.78    --  -38.00 -71.00-101.51   50
 44  \w    -55.00 -29.00   0.50    0.78    --  -42.00 -72.00 166.29   52
 45  \w    -55.00 -29.00   0.50    0.78    --  -42.00 -71.00 147.52   52
 46  \w   -116.00 -89.00   0.50    0.78    --  -42.00 -72.00 166.29   54
 47  \w    -54.00 -29.00   0.50    0.78    --  -42.00 -72.00 127.92   50
 48  \w    -56.00 -30.00   0.50    0.78    --  -42.00 -72.00 -57.48   52
 49  \w    -54.00 -29.00   0.50    0.78    --  -42.00 -68.00 174.12   50
 50  \w   -123.00 -97.00   0.50    0.78    --  -46.00 -70.00  91.87   52
 51  \w    -58.00 -33.00   0.50    0.78    --  -46.00 -71.00 -23.88   50
 52  \w    -59.00 -33.00   0.50    0.78    --  -46.00 -70.00  91.87   52
 53  \w    -59.00 -33.00   0.50    0.78    --  -46.00 -71.00  -7.73   52
 54  \w    -59.00 -33.00   0.50    0.78    --  -46.00 -70.00 -42.69   52
 55  \w    -58.00 -33.00   0.50    0.78    --  -46.00 -72.00 117.75   50
 56  \w    -64.00 -38.00   0.50    3.11    --  -50.00 -72.00  41.75   52
 57  \w    -64.00 -38.00   0.50    3.11    --  -50.00 -72.00  71.59   52
 58  \w    -66.00 -41.00   0.50    3.11    --  -54.00 -67.00  20.88   50
 59  \w    -66.00 -41.00   0.50    3.11    --  -54.00 -67.00  76.65   50
 60  \w    -66.00 -41.00   0.50    3.11    --  -54.00 -60.00 -92.65   50
 61  \w    -68.00 -42.00   0.50    3.11    --  -54.00 -71.00  54.05   52
 62  \w   -140.00-113.00   0.50    3.11    --  -54.00 -67.00   8.54   54
 63  \w    -67.00 -41.00   0.50    3.11    --  -54.00 -64.00 114.98   52
 64  \w   -141.00-115.00   0.50    3.11    --  -54.00 -72.00 163.17   52
 65  \w    -69.00 -43.00   0.50    3.11    --  -54.00 -65.00  -7.64   52
 66  \w    -66.00 -41.00   0.50    3.11    --  -54.00 -72.00 163.17   50
 67  \w   -143.00-117.00   0.50    3.11    --  -54.00 -64.00 114.98   52
 68  \w    -68.00 -42.00   0.50    3.11    --  -54.00 -64.00 -25.03   52
 69  \w    -66.00 -41.00   0.50    3.11    --  -54.00 -67.00   8.54   50
 70  \w    -66.00 -41.00   0.50    3.11    --  -54.00 -71.00  64.57   50
 71  \w    -71.00 -45.00   0.50    3.11    --  -58.00 -65.00  20.12   52
 72  \w    -71.00 -45.00   0.50    3.11    --  -58.00 -64.00  87.33   52
 73  \w    -71.00 -45.00   0.50    3.11    --  -58.00 -63.00 105.88   52
 74  \w    -71.00 -45.00   0.50    3.11    --  -58.00 -66.00  45.29   52
 75  \w    -77.00 -51.00   0.50    3.11    --  -62.00 -58.00 -41.55   52
 76  \w    -75.00 -49.00   0.50    3.11    --  -62.00 -47.00 118.98   52
 77  \w    -76.00 -50.00   0.50    3.11    --  -62.00 -68.00  69.22   52
 78  \w    -75.00 -49.00   0.50    3.11    --  -62.00 -62.00  99.98   52
 79  \w    -75.00 -49.00   0.50    3.11    --  -62.00 -68.00  46.93   52
 80  \w    -75.00 -49.00   0.50    3.11    --  -62.00 -63.00  14.69   52
 81  \w    -74.00 -49.00   0.50    3.11    --  -62.00 -60.00 128.84   50
 82  \w    -79.00 -53.00   0.50    3.11    --  -66.00 -55.00 -67.29   52
 83  \w    -79.00 -53.00   0.50    3.11    --  -66.00 -63.00  72.71   52
 84  \w    -78.00 -53.00   0.50    3.11    --  -66.00 -59.00 120.26   50
 85  \w    -79.00 -53.00   0.50    3.11    --  -66.00 -62.00  10.94   52
 86  \w    -78.00 -53.00   0.50    3.11    --  -66.00 -71.00-150.54   50
 87  \w    -79.00 -53.00   0.50    3.11    --  -66.00 -70.00-128.78   52
 88  \w    -78.00 -53.00   0.50    3.11    --  -66.00 -63.00  81.14   50
 89  \w    -79.00 -53.00   0.50    3.11    --  -66.00 -59.00 -18.60   52
 90  \w    -79.00 -53.00   0.50    3.11    --  -66.00 -62.00  89.24   52
 91  \w    -82.00 -57.00   0.50    3.11    --  -70.00 -63.00  45.83   50
 92  \w    -83.00 -57.00   0.50    3.11    --  -70.00 -63.00  64.10   52
 93  \w    -83.00 -57.00   0.50    3.11    --  -70.00 -61.00   4.03   52
 94  \w    -83.00 -57.00   0.50    3.11    --  -70.00 -68.00-119.17   52
 95  \w    -83.00 -57.00   0.50    3.11    --  -70.00 -60.00 102.72   52
 96  \w    -83.00 -57.00   0.50    3.11    --  -70.00 -70.00-159.48   52
 97  \w    -83.00 -57.00   0.50    3.11    --  -70.00 -70.00 -78.49   52
 98  \w    -83.00 -57.00   0.50    3.11    --  -70.00 -69.00 -92.62   52
 99  \w    -82.00 -57.00   0.50    3.11    --  -70.00 -68.00-103.40   50
100  \w    -82.00 -57.00   0.50    3.11    --  -70.00 -67.00  62.31   50
101  \w    -83.00 -57.00   0.50    3.11    --  -70.00 -69.00-108.23   52
102  \w    -82.00 -57.00   0.50    3.11    --  -70.00 -57.00 139.72   50
103  \w    -83.00 -57.00   0.50    3.11    --  -70.00 -63.00  37.51   52
104  \w    -87.00 -61.00   0.50    3.11    --  -74.00 -68.00  48.19   52
105  \w    -88.00 -62.00   0.50    3.11    --  -74.00 -61.00  93.45   52
106  \w    -87.00 -61.00   0.50    3.11    --  -74.00 -62.00-132.93   52
107  \w    -86.00 -61.00   0.50    3.11    --  -74.00 -70.00 -69.39   50
108  \w   -162.00-119.00   0.50    3.11    --  -74.00 -70.00 -69.39   86
109  \w    -87.00 -61.00   0.50    3.11    --  -74.00 -69.00-134.94   52
110  \w   -163.00-137.00   0.50    3.11    --  -74.00 -69.00-134.94   52
111  \w    -87.00 -61.00   0.50    3.11    --  -74.00 -58.00 114.97   52
112  \w    -88.00 -62.00   0.50    3.11    --  -74.00 -56.00 -30.38   52
113  \w    -86.00 -61.00   0.50    3.11    --  -74.00 -66.00-131.81   50
114  \w    -88.00 -62.00   0.50    3.11    --  -74.00 -66.00  91.86   52
115  \w    -81.00 -10.00   0.50    3.11    --  -74.00  71.00 -73.58  142
116  \w    -91.00 -65.00   0.50    3.11    --  -78.00 -71.00-163.51   52
117  \w    -91.00 -65.00   0.50    3.11    --  -78.00 -61.00-119.74   52
118  \w    -90.00 -65.00   0.50    3.11    --  -78.00 -69.00-147.36   50
119  \w    -90.00 -65.00   0.50    3.11    --  -78.00 -61.00-104.08   50
120  \w    -91.00 -65.00   0.50    3.11    --  -78.00 -61.00-113.87   52
121  \w    -90.00 -65.00   0.50    3.11    --  -78.00 -61.00-142.66   50
122  \w    -91.00 -65.00   0.50    3.11    --  -78.00 -68.00 -81.19   52
123  \w    -92.00 -66.00   0.50    3.11    --  -78.00 -68.00  94.00   52
124  \w    -90.00 -65.00   0.50    3.11    --  -78.00 -68.00  70.17   50
125  \w    -90.00 -65.00   0.50    3.11    --  -78.00 -70.00 122.12   50
126  \w    -92.00 -66.00   0.50    3.11    --  -78.00 -60.00   7.49   52
127  \w    -94.00 -69.00   0.50    3.11    --  -82.00 -62.00  -0.05   50
128  \w   -155.00-129.00   0.50    3.11    --  -82.00 -62.00  -0.05   52
129  \w    -95.00 -69.00   0.50    3.11    --  -82.00 -68.00-130.51   52
130  \w    -95.00 -69.00   0.50    3.11    --  -82.00 -69.00  50.53   52
131  \w    -98.00 -73.00   0.50    3.11    --  -86.00 -57.00 148.48   50
132  \w   -102.00 -74.00   0.50    3.11    --  -86.00 -62.00 -93.82   56
133  \w   -100.00 -74.00   0.50    3.11    --  -86.00 -60.00 123.66   52
134  \w   -101.00 -75.00   0.50    3.11    --  -86.00 -54.00 156.48   52
135  \w   -120.00 -73.00   0.50    3.11    --  -86.00 -71.00 -57.28   94
136  \w    -99.00 -73.00   0.50    3.11    --  -86.00 -71.00  70.08   52
137  \w    -99.00 -73.00   0.50    3.11    --  -86.00 -61.00   7.49   52
138  \w   -132.00 -73.00   0.50    3.11    --  -86.00 -71.00  61.63  118
139  \w    -98.00 -73.00   0.50    3.11    --  -86.00 -64.00 -74.51   50
140  \w   -105.00 -73.00   0.50    3.11    --  -86.00 -65.00-163.66   64
141  \w   -154.00 -73.00   0.50    3.11    --  -86.00 -65.00  66.89  162
142  \w    -99.00 -73.00   0.50    3.11    --  -86.00 -61.00  13.20   52
143  \w    -98.00 -73.00   0.50    3.11    --  -86.00 -61.00-119.44   50
144  \w   -171.00-146.00   0.50    3.11    --  -86.00 -61.00-119.44   50
145  \w    -99.00 -73.00   0.50    3.11    --  -86.00 -58.00 138.72   52
146  \w    -99.00 -73.00   0.50    3.11    --  -86.00 -69.00-148.47   52
147  \w    -98.00 -73.00   0.50    3.11    --  -86.00 -64.00  38.24   50
148  \w   -174.00-148.00   0.50    3.11    --  -86.00 -69.00-148.47   52
149  \w    -98.00 -73.00   0.50    3.11    --  -86.00 -63.00 -80.25   50
150  \w    -98.00 -73.00   0.50    3.11    --  -86.00 -63.00-142.79   50
151  \w   -174.00-148.00   0.50    3.11    --  -90.00 -61.00 120.13   52
152  \w   -103.00 -77.00   0.50    3.11    --  -90.00 -58.00 142.88   52
153  \w   -105.00 -79.00   0.50    3.11    --  -90.00 -59.00  -3.48   52
154  \w   -108.00 -78.00   0.50    3.11    --  -90.00 -56.00 154.65   60
155  \w   -102.00 -77.00   0.50    3.11    --  -90.00 -60.00   2.19   50
156  \w   -103.00 -77.00   0.50    3.11    --  -90.00 -61.00-124.35   52
157  \w   -108.00 -77.00   0.50    3.11    --  -90.00 -54.00 -40.16   62
158  \w   -103.00 -77.00   0.50    3.11    --  -90.00 -52.00 -49.49   52
159  \w   -102.00 -77.00   0.50    3.11    --  -90.00 -61.00-121.15   50
160  \w   -138.00 -77.00   0.50    3.11    --  -90.00 -70.00 -68.13  122
161  \w   -178.00-152.00   0.50    3.11    --  -90.00 -70.00 -68.13   52
162  \w   -140.00 -77.00   0.50    3.11    --  -90.00 -72.00  44.21  126
163  \w   -152.00 -78.00   0.50    3.11    --  -90.00 -72.00 102.77  148
164  \w   -138.00 -78.00   0.50    3.11    --  -90.00 -63.00  25.45  120
165  \w   -112.00 -77.00   0.50    3.11    --  -90.00 -61.00 -96.70   70
166  \w   -110.00 -78.00   0.50    3.11    --  -90.00 -50.00 -63.41   64
167  \w   -133.00 -78.00   0.50    3.11    --  -90.00 -72.00 118.45  110
168  \w   -103.00 -77.00   0.50    3.11    --  -90.00 -62.00-145.43   52
169  \w   -118.00 -78.00   0.50    3.11    --  -90.00 -61.00-107.85   80
170  \w   -103.00 -77.00   0.50    3.11    --  -90.00 -58.00 -12.02   52
171  \w   -128.00 -77.00   0.50    3.11    --  -90.00 -54.00 -29.62  102
172  \w   -122.00 -77.00   0.50    3.11    --  -90.00 -61.00-102.24   90
173  \w   -114.00 -78.00   0.50    3.11    --  -90.00 -61.00-135.30   72
174  \w   -118.00 -78.00   0.50    3.11    --  -90.00 -53.00 168.55   80
175  \w   -119.00 -77.00   0.50    3.11    --  -90.00 -61.00 120.13   84
176  \w   -176.00-138.00   0.50    3.11    --  -90.00 -53.00 168.55   76
177  \w   -139.00 -81.00   0.50    3.11    --  -94.00 -66.00-147.95  116
178  \w   -115.00 -83.00   0.50    3.11    --  -94.00 -62.00 141.37   64
179  \w   -150.00 -86.00   0.50    3.11    --  -98.80 -60.00  -6.66  128
;
_diffrn_measurement_device 'four-circle diffractometer'
_diffrn_measurement_device_type 'XtaLAB AFC12 (RCD3): Kappa single'
_diffrn_measurement_method '\w scans'
_diffrn_orient_matrix_type 'CrysAlisPro convention (1999,Acta A55,543-557)'
_diffrn_orient_matrix_UB_11 -0.0080207000
_diffrn_orient_matrix_UB_12 -0.0630654000
_diffrn_orient_matrix_UB_13 0.0392483000
_diffrn_orient_matrix_UB_21 -0.0404082000
_diffrn_orient_matrix_UB_22 -0.0506563000
_diffrn_orient_matrix_UB_23 -0.0475767000
_diffrn_orient_matrix_UB_31 0.2564343000
_diffrn_orient_matrix_UB_32 -0.0098769000
_diffrn_orient_matrix_UB_33 -0.0062501000
_diffrn_radiation_monochromator mirror
_diffrn_radiation_probe x-ray
_diffrn_radiation_type CuK\a
_diffrn_radiation_wavelength 1.54184
_diffrn_reflns_av_R_equivalents 0.0873
_diffrn_reflns_av_unetI/netI 0.0250
_diffrn_reflns_Laue_measured_fraction_full 0.993
_diffrn_reflns_Laue_measured_fraction_max 0.993
_diffrn_reflns_limit_h_max 6
_diffrn_reflns_limit_h_min -6
_diffrn_reflns_limit_k_max 22
_diffrn_reflns_limit_k_min -22
_diffrn_reflns_limit_l_max 29
_diffrn_reflns_limit_l_min -29
_diffrn_reflns_number 96275
_diffrn_reflns_point_group_measured_fraction_full 0.994
_diffrn_reflns_point_group_measured_fraction_max 0.994
_diffrn_reflns_theta_full 67.050
_diffrn_reflns_theta_max 67.050
_diffrn_reflns_theta_min 2.936
_diffrn_source 'Rotating-anode X-ray tube (dual wavelength)'
_diffrn_source_type 'Rigaku (Cu) X-ray DW Source'
_exptl_absorpt_coefficient_mu 3.320
_exptl_absorpt_correction_T_max 1.00000
_exptl_absorpt_correction_T_min 0.51779
_exptl_absorpt_correction_type multi-scan
_exptl_absorpt_process_details
;
CrysAlisPro 1.171.39.44a (Rigaku Oxford Diffraction, 2018)
Empirical absorption correction using spherical harmonics,
 implemented in SCALE3 ABSPACK scaling algorithm.
;
_exptl_crystal_density_diffrn 1.394
_exptl_crystal_description needle
_exptl_crystal_F_000 1216
_exptl_crystal_size_max 0.15
_exptl_crystal_size_mid 0.03
_exptl_crystal_size_min 0.03
_refine_diff_density_max 0.967
_refine_diff_density_min -0.580
_refine_diff_density_rms 0.096
_refine_ls_abs_structure_details
;
 Refined as an inversion twin.
;
_refine_ls_abs_structure_Flack 0.19(3)
_refine_ls_extinction_method none
_refine_ls_goodness_of_fit_ref 1.108
_refine_ls_hydrogen_treatment constr
_refine_ls_matrix_type full
_refine_ls_number_parameters 378
_refine_ls_number_reflns 4914
_refine_ls_number_restraints 32
_refine_ls_restrained_S_all 1.113
_refine_ls_R_factor_all 0.0576
_refine_ls_R_factor_gt 0.0559
_refine_ls_shift/su_max 0.000
_refine_ls_shift/su_mean 0.000
_refine_ls_structure_factor_coef Fsqd
_refine_ls_weighting_details 'w=1/[\s^2^(Fo^2^)+(0.1184P)^2^+2.0301P] where P=(Fo^2^+2Fc^2^)/3'
_refine_ls_weighting_scheme calc
_refine_ls_wR_factor_gt 0.1674
_refine_ls_wR_factor_ref 0.1695
_reflns_Friedel_coverage 0.728
_reflns_Friedel_fraction_full 0.996
_reflns_Friedel_fraction_max 0.996
_reflns_number_gt 4694
_reflns_number_total 4914
_reflns_threshold_expression 'I > 2\s(I)'
_cod_data_source_file d0nj05800a3.cif
_cod_data_source_block 3
_cod_depositor_comments 'Adding full bibliography for 7060210--7060213.cif.'
_cod_database_code 7060212
_shelx_shelxl_version_number 2017/1
_shelx_space_group_comment
;
The symmetry employed for this shelxl refinement is uniquely defined
by the following loop, which should always be used as a source of
symmetry information in preference to the above space-group names.
They are only intended as comments.
;
_shelx_estimated_absorpt_t_max 0.907
_shelx_estimated_absorpt_t_min 0.636
_reflns_odcompleteness_completeness 99.31
_reflns_odcompleteness_iscentric 1
_reflns_odcompleteness_theta 66.97
_olex2_refinement_description
;
1. Twinned data refinement
 Scales: 0.81(3)
 0.19(3)
2. Fixed Uiso
 At 1.2 times of:
  All C(H) groups
3. Rigid bond restraints
 C15, C16
 with sigma for 1-2 distances of 0.01 and sigma for 1-3 distances of 0.01
 C15, C16, C012, C00Y
 with sigma for 1-2 distances of 0.001 and sigma for 1-3 distances of 0.001
4. Uiso/Uaniso restraints and constraints
Uanis(C00L) \\sim Ueq, Uanis(C0AA) \\sim Ueq: with sigma of 0.01 and sigma for
terminal atoms of 0.02
Uanis(C006) \\sim Ueq, Uanis(C15) \\sim Ueq, Uanis(C16) \\sim Ueq: with sigma
of 0.01 and sigma for terminal atoms of 0.02
Uanis(C0AA) = Uanis(C00L)
Uanis(S4) = Uanis(S4A)
Uanis(C17) = Uanis(C17A)
Uanis(C014) = Uanis(C1)
Uanis(C013) = Uanis(C0)
5. Others
 Sof(S4A)=Sof(C17A)=Sof(H17A)=Sof(C0AA)=Sof(C0)=Sof(H0)=Sof(C1)=Sof(H1)=1-
 FVAR(1)
 Sof(S4)=Sof(C17)=Sof(H17)=Sof(C00L)=Sof(C013)=Sof(H013)=Sof(C014)=Sof(H014)=
 FVAR(1)
6.a Aromatic/amide H refined with riding coordinates:
 C17(H17), C006(H006), C16(H16), C15(H15), C00B(H00B), C00E(H00E), C00G(H00G),
 C00I(H00I), C00M(H00M), C00O(H00O), C00P(H00P), C00Q(H00Q), C00S(H00S),
 C00U(H00U), C00V(H00V), C00W(H00W), C00X(H00X), C00Y(H00Y), C00Z(H00Z),
 C010(H010), C011(H011), C012(H012), C013(H013), C014(H014), C17A(H17A), C0(H0),
  C1(H1)
;
_olex2_submission_special_instructions 'No special instructions were received'
_oxdiff_exptl_absorpt_empirical_details
;
Empirical correction (ABSPACK) includes:
- Absorption correction using spherical harmonics
- Frame scaling
;
_oxdiff_exptl_absorpt_empirical_full_max 2.232
_oxdiff_exptl_absorpt_empirical_full_min 0.629

loop_
_space_group_symop_operation_xyz
'x, y, z'
'-x+1/2, -y, z+1/2'
'-x, y+1/2, -z+1/2'
'x+1/2, -y+1/2, -z'

loop_
_atom_site_label
_atom_site_type_symbol
_atom_site_fract_x
_atom_site_fract_y
_atom_site_fract_z
_atom_site_U_iso_or_equiv
_atom_site_adp_type
_atom_site_occupancy
_atom_site_site_symmetry_order
_atom_site_calc_flag
_atom_site_refinement_flags_posn
_atom_site_refinement_flags_adp
_atom_site_refinement_flags_occupancy
_atom_site_disorder_assembly
_atom_site_disorder_group
S001 S 0.6837(3) 0.50323(8) 0.76688(5) 0.0399(4) Uani 1 1 d . . . . .
S002 S 0.8187(3) 0.77770(8) 0.72201(6) 0.0415(4) Uani 1 1 d . . . . .
S003 S 0.1073(3) 0.78366(8) 0.58929(6) 0.0451(4) Uani 1 1 d . . . . .
S4 S 1.3870(7) 0.4841(2) 0.8884(2) 0.0320(9) Uani 0.622(5) 1 d . . P A 1
C17 C 1.684(4) 0.5795(10) 0.9077(7) 0.030(4) Uani 0.622(5) 1 d . . P A 1
H17 H 1.771916 0.620177 0.908489 0.036 Uiso 0.622(5) 1 calc R . P A 1
C006 C 0.5959(7) 0.78886(19) 0.81418(16) 0.0140(8) Uani 1 1 d . U . . .
H006 H 0.552058 0.785200 0.849987 0.017 Uiso 1 1 calc R . . . .
C16 C 0.9135(7) 0.4843(2) 0.67559(16) 0.0130(8) Uani 1 1 d . U . . .
H16 H 0.961425 0.485306 0.639982 0.016 Uiso 1 1 calc R . . . .
C15 C -0.1839(8) 0.6802(2) 0.57045(17) 0.0185(9) Uani 1 1 d . U . . .
H15 H -0.253189 0.636341 0.566884 0.022 Uiso 1 1 calc R . . . .
C009 C 0.9778(9) 0.7160(2) 0.81538(19) 0.0252(10) Uani 1 1 d . . . . .
C00A C 0.4231(9) 0.5344(2) 0.62288(18) 0.0230(10) Uani 1 1 d . . . . .
C00B C 1.3276(9) 0.7084(3) 0.94155(19) 0.0275(10) Uani 1 1 d . . . . .
H00B H 1.417671 0.676294 0.960095 0.033 Uiso 1 1 calc R . . . .
C00C C 1.2917(9) 0.6228(2) 0.86529(19) 0.0251(10) Uani 1 1 d . . . . .
C00D C 1.2352(8) 0.6888(3) 0.89117(19) 0.0253(10) Uani 1 1 d . . . . .
C00E C 1.0444(9) 0.8031(2) 0.8894(2) 0.0263(10) Uani 1 1 d . . . . .
H00E H 0.948159 0.834993 0.872624 0.032 Uiso 1 1 calc R . . . .
C00F C 0.2654(8) 0.5791(3) 0.59609(19) 0.0253(10) Uani 1 1 d . . . . .
C00G C 1.1943(9) 0.6073(2) 0.81606(19) 0.0270(10) Uani 1 1 d . . . . .
H00G H 1.233276 0.565492 0.798663 0.032 Uiso 1 1 calc R . . . .
C00H C 1.0819(9) 0.7359(2) 0.86571(19) 0.0231(10) Uani 1 1 d . . . . .
C00I C 1.0388(9) 0.6529(3) 0.7919(2) 0.0290(11) Uani 1 1 d . . . . .
H00I H 0.975033 0.640347 0.759045 0.035 Uiso 1 1 calc R . . . .
C00J C 0.2121(9) 0.6468(3) 0.61803(18) 0.0256(10) Uani 1 1 d . . . . .
C00K C 0.5327(9) 0.5589(2) 0.67156(19) 0.0248(10) Uani 1 1 d . . . . .
C00L C 1.450(7) 0.5756(13) 0.8901(14) 0.022(3) Uani 0.622(5) 1 d . U P A 1
C00M C 1.1468(10) 0.8216(3) 0.93632(19) 0.0296(11) Uani 1 1 d . . . . .
H00M H 1.123693 0.866517 0.950511 0.036 Uiso 1 1 calc R . . . .
C00N C 0.7025(9) 0.5164(2) 0.69911(19) 0.0255(10) Uani 1 1 d . . . . .
C00O C 0.2062(10) 0.4862(3) 0.5294(2) 0.0334(11) Uani 1 1 d . . . . .
H00O H 0.136397 0.470362 0.498130 0.040 Uiso 1 1 calc R . . . .
C00P C 0.1651(10) 0.5535(3) 0.54762(19) 0.0301(11) Uani 1 1 d . . . . .
H00P H 0.070106 0.582976 0.528041 0.036 Uiso 1 1 calc R . . . .
C00Q C 1.2869(10) 0.7736(3) 0.96348(19) 0.0297(11) Uani 1 1 d . . . . .
H00Q H 1.351734 0.785982 0.996211 0.036 Uiso 1 1 calc R . . . .
C00R C 0.0471(9) 0.6951(3) 0.5928(2) 0.0288(11) Uani 1 1 d . . . . .
C00S C 0.3147(10) 0.6669(3) 0.6652(2) 0.0299(11) Uani 1 1 d . . . . .
H00S H 0.276753 0.710253 0.680465 0.036 Uiso 1 1 calc R . . . .
C00T C 0.8044(10) 0.7606(3) 0.7891(2) 0.0291(11) Uani 1 1 d . . . . .
C00U C 0.3540(10) 0.4410(3) 0.5577(2) 0.0309(11) Uani 1 1 d . . . . .
H00U H 0.379260 0.395150 0.545526 0.037 Uiso 1 1 calc R . . . .
C00V C 0.4740(9) 0.6243(3) 0.6910(2) 0.0290(11) Uani 1 1 d . . . . .
H00V H 0.542441 0.640772 0.722204 0.035 Uiso 1 1 calc R . . . .
C00W C 0.4593(9) 0.4647(3) 0.6031(2) 0.0274(10) Uani 1 1 d . . . . .
H00W H 0.556929 0.434650 0.621400 0.033 Uiso 1 1 calc R . . . .
C00X C 0.4728(10) 0.8241(3) 0.7700(3) 0.0383(13) Uani 1 1 d . . . . .
H00X H 0.334877 0.846594 0.775162 0.046 Uiso 1 1 calc R . . . .
C00Y C 1.0263(9) 0.4512(3) 0.7219(2) 0.0310(11) Uani 1 1 d . U . . .
H00Y H 1.162252 0.427129 0.718195 0.037 Uiso 1 1 calc R . . . .
C00Z C 0.5748(11) 0.8213(3) 0.7218(2) 0.0397(14) Uani 1 1 d . . . . .
H00Z H 0.514488 0.841974 0.691009 0.048 Uiso 1 1 calc R . . . .
C010 C 0.9238(10) 0.4573(3) 0.7696(2) 0.0342(12) Uani 1 1 d . . . . .
H010 H 0.980708 0.437851 0.801201 0.041 Uiso 1 1 calc R . . . .
C011 C -0.1406(12) 0.8049(3) 0.5623(2) 0.0459(16) Uani 1 1 d . . . . .
H011 H -0.181193 0.850773 0.552840 0.055 Uiso 1 1 calc R . . . .
C012 C -0.2759(11) 0.7484(3) 0.5556(2) 0.0437(15) Uani 1 1 d . U . . .
H012 H -0.421557 0.752897 0.542154 0.052 Uiso 1 1 calc R . . . .
C013 C 1.599(2) 0.4586(9) 0.9126(5) 0.033(3) Uani 0.622(5) 1 d . . P A 1
H013 H 1.617508 0.410484 0.918802 0.040 Uiso 0.622(5) 1 calc R . P A 1
C014 C 1.763(3) 0.5023(7) 0.9256(7) 0.041(4) Uani 0.622(5) 1 d . . P A 1
H014 H 1.898492 0.490461 0.942065 0.049 Uiso 0.622(5) 1 calc R . P A 1
S4A S 1.7023(18) 0.5897(5) 0.9154(4) 0.0320(9) Uani 0.378(5) 1 d . . P A 2
C17A C 1.428(6) 0.4961(17) 0.8933(13) 0.030(4) Uani 0.378(5) 1 d . . P A 2
H17A H 1.298026 0.470017 0.886078 0.036 Uiso 0.378(5) 1 calc R . P A 2
C0AA C 1.450(13) 0.563(3) 0.885(3) 0.022(3) Uani 0.378(5) 1 d . U P A 2
C0 C 1.780(7) 0.5215(13) 0.9255(13) 0.033(3) Uani 0.378(5) 1 d . . P A 2
H0 H 1.925567 0.516121 0.938611 0.040 Uiso 0.378(5) 1 calc R . P A 2
C1 C 1.658(5) 0.464(3) 0.9176(13) 0.041(4) Uani 0.378(5) 1 d . . P A 2
H1 H 1.695509 0.417510 0.924434 0.049 Uiso 0.378(5) 1 calc R . P A 2

loop_
_atom_site_aniso_label
_atom_site_aniso_U_11
_atom_site_aniso_U_22
_atom_site_aniso_U_33
_atom_site_aniso_U_23
_atom_site_aniso_U_13
_atom_site_aniso_U_12
S001 0.0472(8) 0.0404(7) 0.0322(7) -0.0004(6) -0.0034(6) 0.0032(6)
S002 0.0511(9) 0.0383(7) 0.0351(7) 0.0007(6) -0.0052(6) 0.0013(6)
S003 0.0510(9) 0.0362(7) 0.0482(8) 0.0037(6) -0.0007(7) 0.0041(6)
S4 0.0401(18) 0.0258(16) 0.0300(14) 0.0001(13) 0.0013(12) 0.0030(13)
C17 0.040(7) 0.025(7) 0.024(6) -0.013(4) 0.008(5) -0.005(5)
C006 0.013(2) 0.0104(17) 0.0189(19) 0.0070(15) -0.0076(16) -0.0001(15)
C16 0.012(2) 0.0089(17) 0.0177(18) -0.0004(14) -0.0061(15) -0.0009(15)
C15 0.012(2) 0.023(2) 0.0206(19) 0.0055(16) 0.0085(17) 0.0015(17)
C009 0.026(2) 0.024(2) 0.026(2) 0.0021(19) 0.0010(19) -0.0036(19)
C00A 0.025(3) 0.025(2) 0.019(2) 0.0006(17) -0.0001(18) -0.0017(19)
C00B 0.030(3) 0.029(2) 0.024(2) 0.0024(19) 0.001(2) 0.002(2)
C00C 0.028(3) 0.024(2) 0.023(2) 0.0031(18) 0.001(2) 0.000(2)
C00D 0.028(3) 0.026(2) 0.022(2) 0.0005(18) 0.0019(19) -0.0003(19)
C00E 0.028(3) 0.025(2) 0.026(2) 0.0032(19) 0.001(2) 0.0011(19)
C00F 0.025(3) 0.030(2) 0.021(2) 0.0033(18) 0.0009(18) -0.0045(19)
C00G 0.029(3) 0.026(2) 0.027(2) -0.0022(18) 0.000(2) -0.003(2)
C00H 0.025(3) 0.021(2) 0.023(2) 0.0017(17) 0.0026(19) -0.0015(19)
C00I 0.035(3) 0.027(2) 0.025(2) -0.003(2) -0.003(2) -0.003(2)
C00J 0.026(3) 0.026(2) 0.025(2) 0.0035(18) 0.001(2) -0.004(2)
C00K 0.029(3) 0.024(2) 0.022(2) 0.0035(18) -0.0014(19) -0.0035(19)
C00L 0.033(3) 0.015(9) 0.017(6) -0.006(6) 0.003(4) 0.005(7)
C00M 0.039(3) 0.026(2) 0.024(2) -0.0041(19) 0.006(2) 0.001(2)
C00N 0.027(3) 0.023(2) 0.026(2) -0.0018(18) 0.000(2) -0.005(2)
C00O 0.042(3) 0.037(3) 0.021(2) -0.001(2) -0.008(2) -0.004(2)
C00P 0.037(3) 0.034(3) 0.020(2) 0.0025(19) -0.004(2) -0.004(2)
C00Q 0.035(3) 0.030(2) 0.024(2) -0.0015(19) 0.000(2) -0.001(2)
C00R 0.031(3) 0.029(2) 0.026(2) 0.000(2) 0.001(2) 0.001(2)
C00S 0.036(3) 0.025(2) 0.029(2) -0.0006(19) -0.002(2) -0.004(2)
C00T 0.034(3) 0.025(2) 0.029(2) 0.0049(19) -0.005(2) -0.003(2)
C00U 0.041(3) 0.025(2) 0.027(2) -0.0044(19) -0.002(2) 0.002(2)
C00V 0.034(3) 0.028(2) 0.025(2) -0.002(2) -0.005(2) -0.001(2)
C00W 0.029(3) 0.026(2) 0.027(2) -0.0012(19) -0.003(2) 0.0009(19)
C00X 0.029(3) 0.029(3) 0.057(4) 0.008(3) -0.009(3) -0.002(2)
C00Y 0.029(3) 0.030(2) 0.034(3) 0.007(2) -0.014(2) 0.002(2)
C00Z 0.054(4) 0.031(3) 0.034(3) 0.005(2) -0.019(3) -0.005(3)
C010 0.044(3) 0.026(2) 0.033(3) 0.002(2) -0.017(2) -0.005(2)
C011 0.060(4) 0.038(3) 0.040(3) 0.010(2) 0.012(3) 0.015(3)
C012 0.040(4) 0.051(3) 0.040(3) 0.011(3) -0.003(3) 0.027(3)
C013 0.048(8) 0.019(4) 0.032(5) 0.005(4) 0.010(5) 0.012(6)
C014 0.022(7) 0.061(12) 0.038(5) -0.001(7) 0.000(5) 0.018(8)
S4A 0.0401(18) 0.0258(16) 0.0300(14) 0.0001(13) 0.0013(12) 0.0030(13)
C17A 0.040(7) 0.025(7) 0.024(6) -0.013(4) 0.008(5) -0.005(5)
C0AA 0.033(3) 0.015(9) 0.017(6) -0.006(6) 0.003(4) 0.005(7)
C0 0.048(8) 0.019(4) 0.032(5) 0.005(4) 0.010(5) 0.012(6)
C1 0.022(7) 0.061(12) 0.038(5) -0.001(7) 0.000(5) 0.018(8)

loop_
_atom_type_symbol
_atom_type_description
_atom_type_scat_dispersion_real
_atom_type_scat_dispersion_imag
_atom_type_scat_source
C C 0.0181 0.0091 'International Tables Vol C Tables 4.2.6.8 and 6.1.1.4'
H H 0.0000 0.0000 'International Tables Vol C Tables 4.2.6.8 and 6.1.1.4'
S S 0.3331 0.5567 'International Tables Vol C Tables 4.2.6.8 and 6.1.1.4'

loop_
_geom_angle_atom_site_label_1
_geom_angle_atom_site_label_2
_geom_angle_atom_site_label_3
_geom_angle
_geom_angle_site_symmetry_1
_geom_angle_site_symmetry_3
_geom_angle_publ_flag
C010 S001 C00N 93.5(3) . . ?
C00Z S002 C00T 93.1(3) . . ?
C011 S003 C00R 94.2(3) . . ?
C013 S4 C00L 97.4(16) . . ?
C00L C17 C014 108.5(18) . . ?
C00X C006 C00T 105.2(4) . . ?
C00Y C16 C00N 104.1(4) . . ?
C012 C15 C00R 105.7(4) . . ?
C00H C009 C00T 121.9(4) . . ?
C00I C009 C00H 118.8(5) . . ?
C00I C009 C00T 119.2(5) . . ?
C00F C00A C00K 119.5(4) . . ?
C00W C00A C00F 119.1(4) . . ?
C00W C00A C00K 121.2(4) . . ?
C00Q C00B C00D 121.2(5) . . ?
C00D C00C C0AA 129(2) . . ?
C00G C00C C00D 118.7(5) . . ?
C00G C00C C00L 121.4(12) . . ?
C00G C00C C0AA 113(2) . . ?
C00L C00C C00D 119.9(12) . . ?
C00B C00D C00C 122.0(5) . . ?
C00B C00D C00H 118.6(4) . . ?
C00H C00D C00C 119.5(4) . . ?
C00M C00E C00H 121.2(5) . . ?
C00J C00F C00A 119.9(4) . . ?
C00P C00F C00A 117.7(4) . . ?
C00P C00F C00J 122.4(5) . . ?
C00C C00G C00I 121.6(5) . . ?
C00D C00H C009 119.7(4) . . ?
C00E C00H C009 121.8(4) . . ?
C00E C00H C00D 118.4(4) . . ?
C009 C00I C00G 121.6(5) . . ?
C00F C00J C00R 122.6(4) . . ?
C00S C00J C00F 118.5(5) . . ?
C00S C00J C00R 118.9(4) . . ?
C00A C00K C00N 121.6(4) . . ?
C00V C00K C00A 117.9(4) . . ?
C00V C00K C00N 120.4(4) . . ?
C17 C00L S4 105(2) . . ?
C00C C00L S4 117(2) . . ?
C00C C00L C17 136(2) . . ?
C00E C00M C00Q 120.6(5) . . ?
C16 C00N S001 112.2(3) . . ?
C00K C00N S001 119.9(4) . . ?
C00K C00N C16 127.7(4) . . ?
C00P C00O C00U 120.4(5) . . ?
C00O C00P C00F 121.3(5) . . ?
C00B C00Q C00M 119.7(5) . . ?
C15 C00R S003 110.7(4) . . ?
C00J C00R S003 119.2(4) . . ?
C00J C00R C15 130.0(4) . . ?
C00J C00S C00V 122.0(5) . . ?
C006 C00T S002 112.6(3) . . ?
C009 C00T S002 120.4(4) . . ?
C009 C00T C006 126.8(4) . . ?
C00W C00U C00O 119.8(5) . . ?
C00K C00V C00S 122.0(5) . . ?
C00U C00W C00A 121.4(5) . . ?
C00Z C00X C006 115.1(5) . . ?
C010 C00Y C16 116.8(5) . . ?
C00X C00Z S002 114.0(4) . . ?
C00Y C010 S001 113.3(4) . . ?
C012 C011 S003 112.5(4) . . ?
C011 C012 C15 116.9(6) . . ?
C014 C013 S4 121.7(16) . . ?
C013 C014 C17 106.8(18) . . ?
C0 S4A C0AA 95(3) . . ?
C0AA C17A C1 110(4) . . ?
C00C C0AA S4A 117(3) . . ?
C17A C0AA C00C 134(6) . . ?
C17A C0AA S4A 108(5) . . ?
C1 C0 S4A 124(4) . . ?
C0 C1 C17A 102(4) . . ?

loop_
_geom_bond_atom_site_label_1
_geom_bond_atom_site_label_2
_geom_bond_distance
_geom_bond_site_symmetry_2
_geom_bond_publ_flag
S001 C00N 1.707(5) . ?
S001 C010 1.669(6) . ?
S002 C00T 1.703(5) . ?
S002 C00Z 1.665(7) . ?
S003 C00R 1.714(5) . ?
S003 C011 1.665(7) . ?
S4 C00L 1.77(3) . ?
S4 C013 1.474(13) . ?
C17 C00L 1.45(5) . ?
C17 C014 1.60(2) . ?
C006 C00T 1.484(7) . ?
C006 C00X 1.478(7) . ?
C16 C00N 1.507(7) . ?
C16 C00Y 1.472(6) . ?
C15 C00R 1.504(7) . ?
C15 C012 1.447(7) . ?
C009 C00H 1.445(7) . ?
C009 C00I 1.377(7) . ?
C009 C00T 1.481(7) . ?
C00A C00F 1.426(7) . ?
C00A C00K 1.450(7) . ?
C00A C00W 1.423(7) . ?
C00B C00D 1.416(7) . ?
C00B C00Q 1.370(7) . ?
C00C C00D 1.445(7) . ?
C00C C00G 1.384(7) . ?
C00C C00L 1.43(4) . ?
C00C C0AA 1.55(6) . ?
C00D C00H 1.421(7) . ?
C00E C00H 1.417(7) . ?
C00E C00M 1.360(7) . ?
C00F C00J 1.426(7) . ?
C00F C00P 1.429(7) . ?
C00G C00I 1.399(7) . ?
C00J C00R 1.478(7) . ?
C00J C00S 1.375(7) . ?
C00K C00N 1.459(7) . ?
C00K C00V 1.372(7) . ?
C00M C00Q 1.404(7) . ?
C00O C00P 1.372(7) . ?
C00O C00U 1.413(8) . ?
C00S C00V 1.397(7) . ?
C00U C00W 1.364(7) . ?
C00X C00Z 1.344(9) . ?
C00Y C010 1.338(8) . ?
C011 C012 1.347(10) . ?
C013 C014 1.314(18) . ?
S4A C0AA 1.74(7) . ?
S4A C0 1.39(3) . ?
C17A C0AA 1.29(6) . ?
C17A C1 1.61(4) . ?
C0 C1 1.31(4) . ?

loop_
_twin_individual_id
_twin_individual_mass_fraction_refined
1 0.81(3)
2 0.19(3)
